data_7243656
loop_
_publ_author_name
'Hu, Ji-Hong'
'Liu, Yuan-Chin'
'Chen, Jhy-Der'

_publ_section_title
;
 Cobalt(ii) coordination polymers constructed from
 bis(N-pyrid-3-ylmethyl)adipoamide and polycarboxylic acids: reversible
 structural transformation upon proton delivery and removal
;
_journal_issue 42
_journal_name_full CrystEngComm
_journal_page_first 7471
_journal_page_last 7478
_journal_paper_doi 10.1039/D1CE01216A
_journal_volume 23
_journal_year 2021
_chemical_formula_sum 'C36 H52 Co1.5 N6 O17'
_chemical_formula_weight 929.23
_space_group_crystal_system triclinic
_space_group_IT_number 2
_space_group_name_Hall '-P 1'
_space_group_name_H-M_alt 'P -1'
_atom_sites_solution_hydrogens mixed
_audit_creation_method SHELXL-2017/1
_audit_update_record
;
2021-09-07 deposited with the CCDC.	2021-10-01 downloaded from the CCDC.
;
_cell_angle_alpha 99.678(4)
_cell_angle_beta 93.310(4)
_cell_angle_gamma 106.073(4)
_cell_formula_units_Z 2
_cell_length_a 9.1047(7)
_cell_length_b 11.1545(8)
_cell_length_c 22.7393(17)
_cell_measurement_reflns_used 9887
_cell_measurement_temperature 296(2)
_cell_measurement_theta_max 28.37
_cell_measurement_theta_min 2.34
_cell_volume 2174.2(3)
_computing_cell_refinement 'Bruker SAINT'
_computing_data_collection 'Bruker APEX2'
_computing_data_reduction 'Bruker SAINT'
_computing_molecular_graphics 'Bruker SHELXTL'
_computing_publication_material 'Bruker SHELXTL'
_computing_structure_refinement 'SHELXL-2017/1 (Sheldrick, 2017)'
_computing_structure_solution 'SHELXS-97 (Sheldrick 2008)'
_diffrn_ambient_temperature 296(2)
_diffrn_measured_fraction_theta_full 0.999
_diffrn_measured_fraction_theta_max 0.992
_diffrn_measurement_device_type 'Bruker APEX-II CCD'
_diffrn_measurement_method '\f and \w scans'
_diffrn_radiation_type MoK\a
_diffrn_radiation_wavelength 0.71073
_diffrn_reflns_av_R_equivalents 0.0265
_diffrn_reflns_av_unetI/netI 0.0259
_diffrn_reflns_Laue_measured_fraction_full 0.999
_diffrn_reflns_Laue_measured_fraction_max 0.992
_diffrn_reflns_limit_h_max 12
_diffrn_reflns_limit_h_min -12
_diffrn_reflns_limit_k_max 14
_diffrn_reflns_limit_k_min -14
_diffrn_reflns_limit_l_max 30
_diffrn_reflns_limit_l_min -29
_diffrn_reflns_number 41181
_diffrn_reflns_point_group_measured_fraction_full 0.999
_diffrn_reflns_point_group_measured_fraction_max 0.992
_diffrn_reflns_theta_full 25.242
_diffrn_reflns_theta_max 28.447
_diffrn_reflns_theta_min 1.828
_exptl_absorpt_coefficient_mu 0.656
_exptl_absorpt_correction_T_max 0.7457
_exptl_absorpt_correction_T_min 0.6862
_exptl_absorpt_correction_type multi-scan
_exptl_absorpt_process_details 'SADABS V2008/1 (Bruker AXS, 2008)'
_exptl_crystal_colour orange
_exptl_crystal_density_diffrn 1.419
_exptl_crystal_description Block
_exptl_crystal_F_000 973
_exptl_crystal_size_max 0.400
_exptl_crystal_size_mid 0.300
_exptl_crystal_size_min 0.200
_refine_diff_density_max 1.899
_refine_diff_density_min -0.552
_refine_diff_density_rms 0.092
_refine_ls_extinction_method none
_refine_ls_goodness_of_fit_ref 1.055
_refine_ls_hydrogen_treatment constr
_refine_ls_matrix_type full
_refine_ls_number_parameters 555
_refine_ls_number_reflns 10858
_refine_ls_number_restraints 0
_refine_ls_restrained_S_all 1.055
_refine_ls_R_factor_all 0.0622
_refine_ls_R_factor_gt 0.0492
_refine_ls_shift/su_max 0.001
_refine_ls_shift/su_mean 0.000
_refine_ls_structure_factor_coef Fsqd
_refine_ls_weighting_details 'w=1/[\s^2^(Fo^2^)+(0.0897P)^2^+1.7539P] where P=(Fo^2^+2Fc^2^)/3'
_refine_ls_weighting_scheme calc
_refine_ls_wR_factor_gt 0.1493
_refine_ls_wR_factor_ref 0.1582
_reflns_Friedel_coverage 0.000
_reflns_number_gt 8735
_reflns_number_total 10858
_reflns_threshold_expression 'I > 2\s(I)'
_cod_data_source_file d1ce01216a2.cif
_cod_data_source_block 2
_cod_depositor_comments
;
The following automatic conversions were performed:

data item '_exptl_absorpt_correction_type' value 'multi_scan' was
changed to 'multi-scan' in accordance with the
/home/data/users/saulius/crontab/automatic-downloads/rss-feeds/RSC/lib/dictionaries/cif_core.dic
dictionary named 'cif_core.dic' version 2.4.2 last updated on
2011-04-26.

Automatic conversion script
Id: cif_fix_values 7556 2019-12-06 15:28:31Z antanas 

 Adding full bibliography for 7243653--7243656.cif.
;
_cod_original_formula_sum 'C36 H52 Co1.50 N6 O17'
_cod_database_code 7243656
_shelx_shelxl_version_number 2017/1
_shelx_space_group_comment
; 
The symmetry employed for this shelxl refinement is uniquely defined 
by the following loop, which should always be used as a source of 
symmetry information in preference to the above space-group names. 
They are only intended as comments. 
;
_shelx_estimated_absorpt_t_min 0.779
_shelx_estimated_absorpt_t_max 0.880

loop_
_space_group_symop_operation_xyz
'x, y, z'
'-x, -y, -z'

loop_
_atom_site_label
_atom_site_type_symbol
_atom_site_fract_x
_atom_site_fract_y
_atom_site_fract_z
_atom_site_U_iso_or_equiv
_atom_site_adp_type
_atom_site_occupancy
_atom_site_site_symmetry_order
_atom_site_calc_flag
_atom_site_refinement_flags_posn
_atom_site_refinement_flags_adp
_atom_site_refinement_flags_occupancy
_atom_site_disorder_assembly
_atom_site_disorder_group
Co1 Co 1.500000 1.500000 0.500000 0.02103(11) Uani 1 2 d S . P . .
Co2 Co 1.17558(3) 1.19193(3) 0.16459(2) 0.02502(10) Uani 1 1 d . . . . .
O1 O 1.8524(4) 1.4376(2) 0.68565(11) 0.0670(8) Uani 1 1 d . . . . .
O2 O 1.8833(4) 1.1740(3) 0.95619(12) 0.0766(9) Uani 1 1 d . . . . .
O3 O 1.4724(3) 1.1551(2) 0.37327(10) 0.0493(5) Uani 1 1 d . . . . .
O4 O 1.5278(2) 1.55214(17) 0.41854(7) 0.0285(4) Uani 1 1 d . . . . .
O5 O 1.7037(2) 1.74252(19) 0.44240(8) 0.0382(4) Uani 1 1 d . . . . .
O6 O 1.9083(3) 1.9611(2) 0.27946(9) 0.0489(5) Uani 1 1 d . . . . .
O7 O 1.8640(3) 1.8507(2) 0.18595(9) 0.0462(5) Uani 1 1 d . . . . .
O8 O 1.4137(3) 1.4609(2) 0.13575(8) 0.0464(5) Uani 1 1 d . . . . .
O9 O 1.3156(2) 1.36975(16) 0.20997(8) 0.0311(4) Uani 1 1 d . . . . .
O10 O 1.64870(19) 1.68046(16) 0.54828(8) 0.0287(4) Uani 1 1 d . . . . .
H10C H 1.597303 1.720330 0.569696 0.034 Uiso 1 1 d R U . . .
H10D H 1.690295 1.725880 0.523806 0.034 Uiso 1 1 d R U . . .
O11 O 1.2380(3) 1.2355(2) 0.08074(9) 0.0489(5) Uani 1 1 d . . . . .
H11C H 1.231750 1.169639 0.054532 0.059 Uiso 1 1 d R U . . .
H11D H 1.326180 1.289131 0.083312 0.059 Uiso 1 1 d R U . . .
O12 O 1.0336(2) 1.00639(17) 0.12363(8) 0.0343(4) Uani 1 1 d . . . . .
H12B H 0.992790 0.965936 0.149916 0.041 Uiso 1 1 d R U . . .
H12C H 1.085623 0.964296 0.103917 0.041 Uiso 1 1 d R U . . .
O13 O 1.1167(2) 1.15436(18) 0.24764(8) 0.0369(4) Uani 1 1 d . . . . .
H13C H 1.023045 1.151878 0.249830 0.044 Uiso 1 1 d R U . . .
H13D H 1.171086 1.215056 0.274760 0.044 Uiso 1 1 d R U . . .
N1 N 1.6954(2) 1.42185(19) 0.49253(9) 0.0272(4) Uani 1 1 d . . . . .
N2 N 1.8656(3) 1.2537(3) 0.63160(12) 0.0446(6) Uani 1 1 d . . . . .
H2A H 1.830803 1.172153 0.625112 0.053 Uiso 1 1 calc R U . . .
N3 N 1.7152(4) 1.2787(3) 0.98043(12) 0.0568(8) Uani 1 1 d . . . . .
H3A H 1.674336 1.336518 0.973425 0.068 Uiso 1 1 calc R U . . .
N4 N 1.9839(3) 1.2642(2) 1.15110(10) 0.0339(5) Uani 1 1 d . . . . .
N5 N 1.3728(3) 1.1239(2) 0.17410(10) 0.0337(5) Uani 1 1 d . . . . .
N6 N 1.6627(3) 1.0853(3) 0.33700(11) 0.0424(6) Uani 1 1 d . . . . .
H6A H 1.715171 1.032020 0.337484 0.051 Uiso 1 1 calc R U . . .
C1 C 1.7531(3) 1.4029(3) 0.43997(12) 0.0337(5) Uani 1 1 d . . . . .
H1A H 1.708113 1.423457 0.406763 0.040 Uiso 1 1 calc R U . . .
C2 C 1.8760(3) 1.3544(3) 0.43299(13) 0.0402(6) Uani 1 1 d . . . . .
H2B H 1.913305 1.343250 0.395867 0.048 Uiso 1 1 calc R U . . .
C3 C 1.9425(3) 1.3227(3) 0.48147(14) 0.0395(6) Uani 1 1 d . . . . .
H3B H 2.025563 1.289856 0.477518 0.047 Uiso 1 1 calc R U . . .
C4 C 1.8857(3) 1.3399(3) 0.53596(13) 0.0358(6) Uani 1 1 d . . . . .
C5 C 1.7612(3) 1.3895(2) 0.53929(11) 0.0304(5) Uani 1 1 d . . . . .
H5A H 1.721519 1.400713 0.575937 0.036 Uiso 1 1 calc R U . . .
C6 C 1.9652(4) 1.3141(4) 0.59050(16) 0.0538(9) Uani 1 1 d . . . . .
H6B H 2.029065 1.260560 0.576948 0.065 Uiso 1 1 calc R U . . .
H6C H 2.033093 1.394248 0.612657 0.065 Uiso 1 1 calc R U . . .
C7 C 1.8270(4) 1.3217(3) 0.67904(14) 0.0446(7) Uani 1 1 d . . . . .
C8 C 1.7524(4) 1.2493(3) 0.72506(14) 0.0486(7) Uani 1 1 d . . . . .
H8A H 1.760151 1.163168 0.716836 0.058 Uiso 1 1 calc R U . . .
H8B H 1.644363 1.245086 0.723441 0.058 Uiso 1 1 calc R U . . .
C9 C 1.8340(4) 1.3174(3) 0.78691(14) 0.0484(7) Uani 1 1 d . . . . .
H9A H 1.943135 1.327075 0.786610 0.058 Uiso 1 1 calc R U . . .
H9B H 1.820986 1.401793 0.795053 0.058 Uiso 1 1 calc R U . . .
C10 C 1.7768(4) 1.2497(4) 0.83699(14) 0.0527(8) Uani 1 1 d . . . . .
H10A H 1.795782 1.167331 0.830826 0.063 Uiso 1 1 calc R U . . .
H10B H 1.666760 1.236012 0.836634 0.063 Uiso 1 1 calc R U . . .
C11 C 1.8576(5) 1.3276(4) 0.89728(16) 0.0696(11) Uani 1 1 d . . . . .
H11A H 1.967823 1.352324 0.895274 0.084 Uiso 1 1 calc R U . . .
H11B H 1.826335 1.404504 0.905815 0.084 Uiso 1 1 calc R U . . .
C12 C 1.8217(4) 1.2552(3) 0.94752(14) 0.0495(8) Uani 1 1 d . . . . .
C13 C 1.6637(4) 1.2107(5) 1.02818(16) 0.0621(10) Uani 1 1 d . . . . .
H13A H 1.661338 1.122542 1.015936 0.075 Uiso 1 1 calc R U . . .
H13B H 1.559754 1.212604 1.034302 0.075 Uiso 1 1 calc R U . . .
C14 C 1.7662(3) 1.2665(3) 1.08699(14) 0.0445(7) Uani 1 1 d . . . . .
C15 C 1.8915(3) 1.2235(3) 1.09932(13) 0.0400(6) Uani 1 1 d . . . . .
H15A H 1.912463 1.163211 1.070114 0.048 Uiso 1 1 calc R U . . .
C16 C 1.9529(4) 1.3512(3) 1.19302(14) 0.0424(6) Uani 1 1 d . . . . .
H16A H 2.015839 1.380248 1.229250 0.051 Uiso 1 1 calc R U . . .
C17 C 1.8310(4) 1.3987(3) 1.18403(17) 0.0555(8) Uani 1 1 d . . . . .
H17A H 1.812052 1.458953 1.213836 0.067 Uiso 1 1 calc R U . . .
C18 C 1.7371(4) 1.3564(4) 1.13044(17) 0.0550(9) Uani 1 1 d . . . . .
H18A H 1.654774 1.388314 1.123697 0.066 Uiso 1 1 calc R U . . .
C19 C 1.4156(3) 1.0525(3) 0.12884(13) 0.0402(6) Uani 1 1 d . . . . .
H19A H 1.355278 1.028805 0.092011 0.048 Uiso 1 1 calc R U . . .
C20 C 1.5450(4) 1.0123(3) 0.13434(15) 0.0473(7) Uani 1 1 d . . . . .
H20A H 1.569795 0.960615 0.102259 0.057 Uiso 1 1 calc R U . . .
C21 C 1.6368(4) 1.0502(3) 0.18832(14) 0.0442(7) Uani 1 1 d . . . . .
H21A H 1.726052 1.025930 0.192747 0.053 Uiso 1 1 calc R U . . .
C22 C 1.5959(3) 1.1242(3) 0.23584(12) 0.0351(6) Uani 1 1 d . . . . .
C23 C 1.4617(3) 1.1581(3) 0.22661(12) 0.0342(5) Uani 1 1 d . . . . .
H23A H 1.432188 1.206818 0.258518 0.041 Uiso 1 1 calc R U . . .
C24 C 1.6945(3) 1.1730(3) 0.29514(13) 0.0415(6) Uani 1 1 d . . . . .
H24A H 1.801705 1.189979 0.287990 0.050 Uiso 1 1 calc R U . . .
H24B H 1.678822 1.252795 0.313568 0.050 Uiso 1 1 calc R U . . .
C25 C 1.5555(4) 1.0849(3) 0.37441(12) 0.0380(6) Uani 1 1 d . . . . .
C26 C 1.5416(5) 0.9933(3) 0.41722(14) 0.0528(8) Uani 1 1 d . . . . .
H26A H 1.461410 0.915486 0.400048 0.063 Uiso 1 1 calc R U . . .
H26B H 1.637542 0.972030 0.421612 0.063 Uiso 1 1 calc R U . . .
C27 C 1.5051(4) 1.0452(3) 0.47829(13) 0.0438(7) Uani 1 1 d . . . . .
H27A H 1.407997 1.064522 0.473970 0.053 Uiso 1 1 calc R U . . .
H27B H 1.584047 1.124069 0.495027 0.053 Uiso 1 1 calc R U . . .
C28 C 1.6179(3) 1.6504(2) 0.40528(10) 0.0244(4) Uani 1 1 d . . . . .
C29 C 1.6198(3) 1.6527(2) 0.33936(10) 0.0239(4) Uani 1 1 d . . . . .
C30 C 1.7246(3) 1.7525(2) 0.32065(11) 0.0259(5) Uani 1 1 d . . . . .
H30A H 1.791330 1.817645 0.348971 0.031 Uiso 1 1 calc R U . . .
C31 C 1.7298(3) 1.7549(2) 0.25988(11) 0.0264(5) Uani 1 1 d . . . . .
C32 C 1.6275(3) 1.6586(2) 0.21795(11) 0.0271(5) Uani 1 1 d . . . . .
H32A H 1.630538 1.660374 0.177286 0.033 Uiso 1 1 calc R U . . .
C33 C 1.5205(3) 1.5595(2) 0.23590(10) 0.0247(4) Uani 1 1 d . . . . .
C34 C 1.5187(3) 1.5568(2) 0.29684(10) 0.0248(4) Uani 1 1 d . . . . .
H34A H 1.449075 1.490134 0.309235 0.030 Uiso 1 1 calc R U . . .
C35 C 1.8447(3) 1.8629(2) 0.24004(12) 0.0317(5) Uani 1 1 d . . . . .
C36 C 1.4079(3) 1.4560(2) 0.19041(10) 0.0262(5) Uani 1 1 d . . . . .
O14 O 2.1587(3) 1.3344(2) 0.34668(9) 0.0480(5) Uani 1 1 d . . . . .
H14C H 2.172918 1.411298 0.343008 0.058 Uiso 1 1 d R U . . .
H14D H 2.211593 1.333655 0.378598 0.058 Uiso 1 1 d R U . . .
O15 O 1.4961(4) 1.4087(3) 0.95181(13) 0.0831(10) Uani 1 1 d . . . . .
H15C H 1.401918 1.366133 0.943684 0.100 Uiso 1 1 d R U . . .
H15D H 1.523796 1.443903 0.922262 0.100 Uiso 1 1 d R U . . .
O16 O 1.8665(4) 0.9926(3) 0.62077(17) 0.0948(12) Uani 1 1 d . . . . .
H16C H 1.771685 0.971011 0.625913 0.114 Uiso 1 1 d R U . . .
H16D H 1.921095 0.997261 0.653155 0.114 Uiso 1 1 d R U . . .
O17 O 1.7509(15) 0.9244(13) 0.0196(6) 0.134(4) Uiso 0.4 1 d . . P A 1
O17' O 1.7373(8) 0.8440(7) 0.0397(3) 0.0149(13) Uiso 0.2 1 d . . P B 2
O18 O 1.2236(9) 1.2622(12) 0.9346(4) 0.153(6) Uani 0.4 1 d . . P C 3

loop_
_atom_site_aniso_label
_atom_site_aniso_U_11
_atom_site_aniso_U_22
_atom_site_aniso_U_33
_atom_site_aniso_U_23
_atom_site_aniso_U_13
_atom_site_aniso_U_12
Co1 0.0208(2) 0.0241(2) 0.0182(2) 0.00696(16) 0.00302(15) 0.00461(16)
Co2 0.02317(16) 0.02560(17) 0.02343(17) 0.00669(12) 0.00281(12) 0.00122(12)
O1 0.114(2) 0.0400(13) 0.0482(14) 0.0128(11) -0.0045(14) 0.0244(14)
O2 0.104(2) 0.107(2) 0.0425(14) 0.0108(14) 0.0133(14) 0.070(2)
O3 0.0654(14) 0.0597(14) 0.0402(11) 0.0203(10) 0.0181(10) 0.0375(12)
O4 0.0311(9) 0.0313(9) 0.0220(8) 0.0116(7) 0.0048(6) 0.0034(7)
O5 0.0442(11) 0.0361(10) 0.0260(9) 0.0054(7) 0.0046(8) -0.0017(8)
O6 0.0537(12) 0.0360(11) 0.0413(11) 0.0121(9) 0.0010(9) -0.0144(9)
O7 0.0537(12) 0.0381(11) 0.0400(11) 0.0130(9) 0.0211(9) -0.0043(9)
O8 0.0563(13) 0.0429(11) 0.0252(9) 0.0098(8) 0.0015(8) -0.0111(9)
O9 0.0301(9) 0.0281(9) 0.0265(8) 0.0055(7) 0.0032(7) -0.0056(7)
O10 0.0296(8) 0.0281(9) 0.0271(8) 0.0056(7) 0.0049(7) 0.0057(7)
O11 0.0614(14) 0.0418(12) 0.0308(10) 0.0070(9) 0.0072(9) -0.0062(10)
O12 0.0368(10) 0.0278(9) 0.0346(9) 0.0059(7) 0.0116(8) 0.0020(7)
O13 0.0398(10) 0.0348(10) 0.0281(9) 0.0067(7) 0.0086(7) -0.0034(8)
N1 0.0237(9) 0.0293(10) 0.0273(10) 0.0049(8) 0.0023(7) 0.0061(8)
N2 0.0513(15) 0.0452(14) 0.0458(14) 0.0175(11) 0.0082(11) 0.0223(12)
N3 0.0701(19) 0.079(2) 0.0407(14) 0.0260(14) 0.0116(13) 0.0427(17)
N4 0.0318(11) 0.0369(12) 0.0326(11) 0.0073(9) 0.0012(9) 0.0091(9)
N5 0.0300(11) 0.0393(12) 0.0315(11) 0.0069(9) 0.0045(8) 0.0093(9)
N6 0.0477(14) 0.0542(15) 0.0375(13) 0.0190(11) 0.0067(10) 0.0283(12)
C1 0.0307(12) 0.0421(14) 0.0289(12) 0.0049(10) 0.0037(10) 0.0124(11)
C2 0.0334(13) 0.0526(17) 0.0343(14) 0.0023(12) 0.0077(11) 0.0148(12)
C3 0.0271(12) 0.0439(15) 0.0495(16) 0.0063(13) 0.0073(11) 0.0143(11)
C4 0.0271(12) 0.0386(14) 0.0429(15) 0.0136(12) 0.0012(10) 0.0087(10)
C5 0.0264(11) 0.0345(13) 0.0304(12) 0.0082(10) 0.0033(9) 0.0076(10)
C6 0.0366(15) 0.082(3) 0.057(2) 0.0358(18) 0.0075(14) 0.0274(16)
C7 0.0531(18) 0.0464(17) 0.0379(15) 0.0139(13) -0.0043(13) 0.0187(14)
C8 0.061(2) 0.0511(18) 0.0389(16) 0.0150(14) 0.0063(14) 0.0204(16)
C9 0.0574(19) 0.0554(19) 0.0376(16) 0.0169(14) 0.0094(14) 0.0193(15)
C10 0.063(2) 0.061(2) 0.0400(16) 0.0190(15) 0.0104(15) 0.0202(17)
C11 0.087(3) 0.077(3) 0.0373(18) 0.0169(17) 0.0104(18) 0.006(2)
C12 0.060(2) 0.058(2) 0.0308(14) 0.0062(13) 0.0025(13) 0.0187(16)
C13 0.0377(16) 0.109(3) 0.0455(18) 0.034(2) -0.0002(14) 0.0214(19)
C14 0.0334(14) 0.067(2) 0.0388(15) 0.0241(14) 0.0071(11) 0.0156(14)
C15 0.0345(14) 0.0552(18) 0.0319(13) 0.0081(12) 0.0028(11) 0.0159(13)
C16 0.0445(16) 0.0386(15) 0.0423(16) 0.0045(12) 0.0040(12) 0.0110(12)
C17 0.060(2) 0.0506(19) 0.061(2) 0.0044(16) 0.0135(17) 0.0272(16)
C18 0.0435(17) 0.067(2) 0.070(2) 0.0280(18) 0.0128(16) 0.0300(16)
C19 0.0395(14) 0.0451(16) 0.0334(14) 0.0032(12) 0.0060(11) 0.0101(12)
C20 0.0527(18) 0.0497(18) 0.0441(17) 0.0053(14) 0.0139(14) 0.0230(15)
C21 0.0417(16) 0.0543(18) 0.0474(17) 0.0194(14) 0.0144(13) 0.0239(14)
C22 0.0314(13) 0.0421(15) 0.0352(13) 0.0174(11) 0.0061(10) 0.0099(11)
C23 0.0316(13) 0.0426(15) 0.0302(12) 0.0082(11) 0.0051(10) 0.0126(11)
C24 0.0336(14) 0.0546(18) 0.0387(15) 0.0183(13) 0.0019(11) 0.0118(12)
C25 0.0501(16) 0.0405(15) 0.0279(12) 0.0095(11) 0.0040(11) 0.0189(13)
C26 0.084(3) 0.0467(18) 0.0377(16) 0.0178(14) 0.0152(16) 0.0288(18)
C27 0.0627(19) 0.0382(15) 0.0330(14) 0.0126(12) 0.0082(13) 0.0149(14)
C28 0.0240(10) 0.0276(11) 0.0244(11) 0.0088(9) 0.0062(8) 0.0090(9)
C29 0.0238(10) 0.0247(11) 0.0247(11) 0.0098(9) 0.0052(8) 0.0059(8)
C30 0.0253(11) 0.0227(11) 0.0270(11) 0.0072(9) 0.0016(9) 0.0014(8)
C31 0.0258(11) 0.0234(11) 0.0291(11) 0.0106(9) 0.0062(9) 0.0016(9)
C32 0.0295(11) 0.0274(11) 0.0240(11) 0.0100(9) 0.0064(9) 0.0037(9)
C33 0.0244(10) 0.0229(11) 0.0259(11) 0.0075(9) 0.0037(8) 0.0034(8)
C34 0.0239(10) 0.0239(11) 0.0269(11) 0.0107(9) 0.0067(8) 0.0031(8)
C35 0.0297(12) 0.0278(12) 0.0354(13) 0.0156(10) 0.0058(10) -0.0014(9)
C36 0.0267(11) 0.0246(11) 0.0263(11) 0.0080(9) 0.0038(9) 0.0041(9)
O14 0.0645(14) 0.0412(11) 0.0364(11) 0.0032(9) -0.0019(10) 0.0164(10)
O15 0.094(2) 0.123(3) 0.0673(18) 0.0640(19) 0.0325(16) 0.056(2)
O16 0.097(2) 0.0631(19) 0.115(3) 0.0156(18) -0.042(2) 0.0200(17)
O18 0.055(4) 0.208(12) 0.088(6) -0.099(7) 0.029(4) -0.064(6)

loop_
_atom_type_symbol
_atom_type_description
_atom_type_scat_dispersion_real
_atom_type_scat_dispersion_imag
_atom_type_scat_source
C C 0.0033 0.0016 'International Tables Vol C Tables 4.2.6.8 and 6.1.1.4'
H H 0.0000 0.0000 'International Tables Vol C Tables 4.2.6.8 and 6.1.1.4'
N N 0.0061 0.0033 'International Tables Vol C Tables 4.2.6.8 and 6.1.1.4'
O O 0.0106 0.0060 'International Tables Vol C Tables 4.2.6.8 and 6.1.1.4'
Co Co 0.3494 0.9721 'International Tables Vol C Tables 4.2.6.8 and 6.1.1.4'

loop_
_geom_angle_atom_site_label_1
_geom_angle_atom_site_label_2
_geom_angle_atom_site_label_3
_geom_angle
_geom_angle_site_symmetry_1
_geom_angle_site_symmetry_3
_geom_angle_publ_flag
O4 Co1 O4 180.0 2_886 . ?
O4 Co1 O10 93.00(7) 2_886 2_886 ?
O4 Co1 O10 87.00(7) . 2_886 ?
O4 Co1 O10 87.00(7) 2_886 . ?
O4 Co1 O10 93.00(7) . . ?
O10 Co1 O10 180.0 2_886 . ?
O4 Co1 N1 90.37(7) 2_886 2_886 ?
O4 Co1 N1 89.63(7) . 2_886 ?
O10 Co1 N1 90.95(7) 2_886 2_886 ?
O10 Co1 N1 89.05(7) . 2_886 ?
O4 Co1 N1 89.63(7) 2_886 . ?
O4 Co1 N1 90.37(7) . . ?
O10 Co1 N1 89.05(7) 2_886 . ?
O10 Co1 N1 90.95(7) . . ?
N1 Co1 N1 180.00(10) 2_886 . ?
O13 Co2 O9 87.20(7) . . ?
O13 Co2 O11 178.50(8) . . ?
O9 Co2 O11 91.36(8) . . ?
O13 Co2 O12 89.38(7) . . ?
O9 Co2 O12 176.31(7) . . ?
O11 Co2 O12 92.08(8) . . ?
O13 Co2 N4 92.08(8) . 1_454 ?
O9 Co2 N4 92.31(8) . 1_454 ?
O11 Co2 N4 87.56(9) . 1_454 ?
O12 Co2 N4 89.18(8) . 1_454 ?
O13 Co2 N5 90.95(8) . . ?
O9 Co2 N5 87.11(8) . . ?
O11 Co2 N5 89.39(9) . . ?
O12 Co2 N5 91.58(8) . . ?
N4 Co2 N5 176.88(9) 1_454 . ?
C28 O4 Co1 129.83(15) . . ?
C36 O9 Co2 129.94(16) . . ?
Co1 O10 H10C 110.2 . . ?
Co1 O10 H10D 110.2 . . ?
H10C O10 H10D 108.5 . . ?
Co2 O11 H11C 112.8 . . ?
Co2 O11 H11D 113.1 . . ?
H11C O11 H11D 110.5 . . ?
Co2 O12 H12B 110.8 . . ?
Co2 O12 H12C 110.8 . . ?
H12B O12 H12C 108.9 . . ?
Co2 O13 H13C 108.8 . . ?
Co2 O13 H13D 108.8 . . ?
H13C O13 H13D 107.8 . . ?
C5 N1 C1 117.1(2) . . ?
C5 N1 Co1 122.19(16) . . ?
C1 N1 Co1 120.68(17) . . ?
C7 N2 C6 121.6(3) . . ?
C7 N2 H2A 119.2 . . ?
C6 N2 H2A 119.2 . . ?
C12 N3 C13 122.5(3) . . ?
C12 N3 H3A 118.8 . . ?
C13 N3 H3A 118.8 . . ?
C15 N4 C16 117.9(2) . . ?
C15 N4 Co2 120.02(19) . 1_656 ?
C16 N4 Co2 122.06(19) . 1_656 ?
C19 N5 C23 117.7(2) . . ?
C19 N5 Co2 122.89(19) . . ?
C23 N5 Co2 119.34(18) . . ?
C25 N6 C24 122.3(2) . . ?
C25 N6 H6A 118.8 . . ?
C24 N6 H6A 118.8 . . ?
N1 C1 C2 122.9(3) . . ?
N1 C1 H1A 118.5 . . ?
C2 C1 H1A 118.5 . . ?
C3 C2 C1 119.1(3) . . ?
C3 C2 H2B 120.4 . . ?
C1 C2 H2B 120.4 . . ?
C2 C3 C4 119.6(3) . . ?
C2 C3 H3B 120.2 . . ?
C4 C3 H3B 120.2 . . ?
C3 C4 C5 117.8(2) . . ?
C3 C4 C6 119.8(3) . . ?
C5 C4 C6 122.2(3) . . ?
N1 C5 C4 123.5(2) . . ?
N1 C5 H5A 118.3 . . ?
C4 C5 H5A 118.3 . . ?
N2 C6 C4 116.2(3) . . ?
N2 C6 H6B 108.2 . . ?
C4 C6 H6B 108.2 . . ?
N2 C6 H6C 108.2 . . ?
C4 C6 H6C 108.2 . . ?
H6B C6 H6C 107.4 . . ?
O1 C7 N2 122.2(3) . . ?
O1 C7 C8 121.4(3) . . ?
N2 C7 C8 116.4(3) . . ?
C7 C8 C9 108.6(3) . . ?
C7 C8 H8A 110.0 . . ?
C9 C8 H8A 110.0 . . ?
C7 C8 H8B 110.0 . . ?
C9 C8 H8B 110.0 . . ?
H8A C8 H8B 108.4 . . ?
C10 C9 C8 114.0(3) . . ?
C10 C9 H9A 108.8 . . ?
C8 C9 H9A 108.8 . . ?
C10 C9 H9B 108.8 . . ?
C8 C9 H9B 108.8 . . ?
H9A C9 H9B 107.7 . . ?
C9 C10 C11 110.5(3) . . ?
C9 C10 H10A 109.6 . . ?
C11 C10 H10A 109.6 . . ?
C9 C10 H10B 109.6 . . ?
C11 C10 H10B 109.6 . . ?
H10A C10 H10B 108.1 . . ?
C12 C11 C10 112.2(3) . . ?
C12 C11 H11A 109.2 . . ?
C10 C11 H11A 109.2 . . ?
C12 C11 H11B 109.2 . . ?
C10 C11 H11B 109.2 . . ?
H11A C11 H11B 107.9 . . ?
O2 C12 N3 120.9(3) . . ?
O2 C12 C11 122.2(4) . . ?
N3 C12 C11 116.9(3) . . ?
N3 C13 C14 112.8(3) . . ?
N3 C13 H13A 109.0 . . ?
C14 C13 H13A 109.0 . . ?
N3 C13 H13B 109.0 . . ?
C14 C13 H13B 109.0 . . ?
H13A C13 H13B 107.8 . . ?
C18 C14 C15 117.7(3) . . ?
C18 C14 C13 122.5(3) . . ?
C15 C14 C13 119.7(3) . . ?
N4 C15 C14 123.4(3) . . ?
N4 C15 H15A 118.3 . . ?
C14 C15 H15A 118.3 . . ?
N4 C16 C17 122.0(3) . . ?
N4 C16 H16A 119.0 . . ?
C17 C16 H16A 119.0 . . ?
C16 C17 C18 119.4(3) . . ?
C16 C17 H17A 120.3 . . ?
C18 C17 H17A 120.3 . . ?
C14 C18 C17 119.5(3) . . ?
C14 C18 H18A 120.3 . . ?
C17 C18 H18A 120.3 . . ?
N5 C19 C20 123.0(3) . . ?
N5 C19 H19A 118.5 . . ?
C20 C19 H19A 118.5 . . ?
C21 C20 C19 118.6(3) . . ?
C21 C20 H20A 120.7 . . ?
C19 C20 H20A 120.7 . . ?
C20 C21 C22 119.8(3) . . ?
C20 C21 H21A 120.1 . . ?
C22 C21 H21A 120.1 . . ?
C21 C22 C23 117.7(3) . . ?
C21 C22 C24 122.3(3) . . ?
C23 C22 C24 120.0(3) . . ?
N5 C23 C22 123.2(3) . . ?
N5 C23 H23A 118.4 . . ?
C22 C23 H23A 118.4 . . ?
N6 C24 C22 113.8(3) . . ?
N6 C24 H24A 108.8 . . ?
C22 C24 H24A 108.8 . . ?
N6 C24 H24B 108.8 . . ?
C22 C24 H24B 108.8 . . ?
H24A C24 H24B 107.7 . . ?
O3 C25 N6 121.1(3) . . ?
O3 C25 C26 122.7(3) . . ?
N6 C25 C26 116.2(3) . . ?
C27 C26 C25 113.3(3) . . ?
C27 C26 H26A 108.9 . . ?
C25 C26 H26A 108.9 . . ?
C27 C26 H26B 108.9 . . ?
C25 C26 H26B 108.9 . . ?
H26A C26 H26B 107.7 . . ?
C26 C27 C27 113.4(3) . 2_876 ?
C26 C27 H27A 108.9 . . ?
C27 C27 H27A 108.9 2_876 . ?
C26 C27 H27B 108.9 . . ?
C27 C27 H27B 108.9 2_876 . ?
H27A C27 H27B 107.7 . . ?
O5 C28 O4 125.1(2) . . ?
O5 C28 C29 119.0(2) . . ?
O4 C28 C29 115.9(2) . . ?
C34 C29 C30 119.5(2) . . ?
C34 C29 C28 120.9(2) . . ?
C30 C29 C28 119.6(2) . . ?
C31 C30 C29 120.3(2) . . ?
C31 C30 H30A 119.8 . . ?
C29 C30 H30A 119.8 . . ?
C32 C31 C30 119.5(2) . . ?
C32 C31 C35 120.6(2) . . ?
C30 C31 C35 119.9(2) . . ?
C31 C32 C33 121.0(2) . . ?
C31 C32 H32A 119.5 . . ?
C33 C32 H32A 119.5 . . ?
C34 C33 C32 119.0(2) . . ?
C34 C33 C36 120.0(2) . . ?
C32 C33 C36 121.0(2) . . ?
C29 C34 C33 120.7(2) . . ?
C29 C34 H34A 119.6 . . ?
C33 C34 H34A 119.6 . . ?
O7 C35 O6 125.0(2) . . ?
O7 C35 C31 117.7(2) . . ?
O6 C35 C31 117.2(2) . . ?
O9 C36 O8 124.4(2) . . ?
O9 C36 C33 117.3(2) . . ?
O8 C36 C33 118.3(2) . . ?
H14C O14 H14D 108.4 . . ?
H15C O15 H15D 108.1 . . ?
H16C O16 H16D 110.1 . . ?

loop_
_geom_bond_atom_site_label_1
_geom_bond_atom_site_label_2
_geom_bond_distance
_geom_bond_site_symmetry_2
_geom_bond_publ_flag
Co1 O4 2.0417(16) 2_886 ?
Co1 O4 2.0417(16) . ?
Co1 O10 2.1602(17) 2_886 ?
Co1 O10 2.1602(17) . ?
Co1 N1 2.191(2) 2_886 ?
Co1 N1 2.191(2) . ?
Co2 O13 2.0709(18) . ?
Co2 O9 2.0939(17) . ?
Co2 O11 2.116(2) . ?
Co2 O12 2.1339(18) . ?
Co2 N4 2.142(2) 1_454 ?
Co2 N5 2.147(2) . ?
O1 C7 1.230(4) . ?
O2 C12 1.226(4) . ?
O3 C25 1.233(3) . ?
O4 C28 1.268(3) . ?
O5 C28 1.251(3) . ?
O6 C35 1.265(3) . ?
O7 C35 1.243(3) . ?
O8 C36 1.257(3) . ?
O9 C36 1.252(3) . ?
O10 H10C 0.8501 . ?
O10 H10D 0.8501 . ?
O11 H11C 0.8504 . ?
O11 H11D 0.8500 . ?
O12 H12B 0.8500 . ?
O12 H12C 0.8501 . ?
O13 H13C 0.8500 . ?
O13 H13D 0.8501 . ?
N1 C5 1.339(3) . ?
N1 C1 1.341(3) . ?
N2 C7 1.334(4) . ?
N2 C6 1.457(4) . ?
N2 H2A 0.8600 . ?
N3 C12 1.315(4) . ?
N3 C13 1.453(4) . ?
N3 H3A 0.8600 . ?
N4 C15 1.340(4) . ?
N4 C16 1.343(4) . ?
N5 C19 1.337(4) . ?
N5 C23 1.338(3) . ?
N6 C25 1.331(4) . ?
N6 C24 1.461(4) . ?
N6 H6A 0.8600 . ?
C1 C2 1.377(4) . ?
C1 H1A 0.9300 . ?
C2 C3 1.371(4) . ?
C2 H2B 0.9300 . ?
C3 C4 1.374(4) . ?
C3 H3B 0.9300 . ?
C4 C5 1.393(4) . ?
C4 C6 1.509(4) . ?
C5 H5A 0.9300 . ?
C6 H6B 0.9700 . ?
C6 H6C 0.9700 . ?
C7 C8 1.508(4) . ?
C8 C9 1.521(5) . ?
C8 H8A 0.9700 . ?
C8 H8B 0.9700 . ?
C9 C10 1.509(4) . ?
C9 H9A 0.9700 . ?
C9 H9B 0.9700 . ?
C10 C11 1.518(5) . ?
C10 H10A 0.9700 . ?
C10 H10B 0.9700 . ?
C11 C12 1.507(5) . ?
C11 H11A 0.9700 . ?
C11 H11B 0.9700 . ?
C13 C14 1.517(5) . ?
C13 H13A 0.9700 . ?
C13 H13B 0.9700 . ?
C14 C18 1.377(5) . ?
C14 C15 1.386(4) . ?
C15 H15A 0.9300 . ?
C16 C17 1.375(5) . ?
C16 H16A 0.9300 . ?
C17 C18 1.379(5) . ?
C17 H17A 0.9300 . ?
C18 H18A 0.9300 . ?
C19 C20 1.378(4) . ?
C19 H19A 0.9300 . ?
C20 C21 1.377(5) . ?
C20 H20A 0.9300 . ?
C21 C22 1.380(4) . ?
C21 H21A 0.9300 . ?
C22 C23 1.390(4) . ?
C22 C24 1.504(4) . ?
C23 H23A 0.9300 . ?
C24 H24A 0.9700 . ?
C24 H24B 0.9700 . ?
C25 C26 1.512(4) . ?
C26 C27 1.505(4) . ?
C26 H26A 0.9700 . ?
C26 H26B 0.9700 . ?
C27 C27 1.515(5) 2_876 ?
C27 H27A 0.9700 . ?
C27 H27B 0.9700 . ?
C28 C29 1.505(3) . ?
C29 C34 1.389(3) . ?
C29 C30 1.396(3) . ?
C30 C31 1.390(3) . ?
C30 H30A 0.9300 . ?
C31 C32 1.389(3) . ?
C31 C35 1.513(3) . ?
C32 C33 1.392(3) . ?
C32 H32A 0.9300 . ?
C33 C34 1.392(3) . ?
C33 C36 1.508(3) . ?
C34 H34A 0.9300 . ?
O14 H14C 0.8501 . ?
O14 H14D 0.8500 . ?
O15 H15C 0.8500 . ?
O15 H15D 0.8498 . ?
O16 H16C 0.8500 . ?
O16 H16D 0.8501 . ?
